data_9006159
loop_
_publ_author_name
'Yang, H.'
'Ghose, S.'
'Hatch, D. M.'

_publ_section_title
;
 Ferroelastic phase transition in cryolite, Na3AlF6, a mixed
 fluoride perovskite: high temperature single crystal X-ray
 diffraction study and symmetry analysis of the transition mechanism
 Sample: T = 473 K
;
_journal_name_full 'Physics and Chemistry of Minerals'
_journal_page_first 528
_journal_page_last 544
_journal_volume 19
_journal_year 1993
_chemical_formula_sum 'Al F6 Na3'
_chemical_name_mineral Cryolite
_space_group_IT_number 14
_symmetry_space_group_name_Hall '-P 2yn'
_symmetry_space_group_name_H-M 'P 1 21/n 1'
_cell_angle_alpha 90
_cell_angle_beta 90.118
_cell_angle_gamma 90
_cell_length_a 5.4544
_cell_length_b 5.6155
_cell_length_c 7.8220
_cell_formula_units_Z 2
_cell_volume 239.581
_database_code_amcsd 0007741
_diffrn_ambient_temperature 473
_exptl_crystal_density_diffrn 2.910
_cod_original_formula_sum 'Al Na3 F6'
_cod_database_code 9006159

loop_
_space_group_symop_operation_xyz
x,y,z
1/2+x,1/2-y,1/2+z
1/2-x,1/2+y,1/2-z
-x,-y,-z

loop_
_atom_site_aniso_label
_atom_site_aniso_U_11
_atom_site_aniso_U_22
_atom_site_aniso_U_33
_atom_site_aniso_U_12
_atom_site_aniso_U_13
_atom_site_aniso_U_23
Al 0.02178 0.02083 0.03803 -0.00028 0.00140 -0.00058
Na1 0.03533 0.03443 0.06016 -0.00579 -0.00037 0.00516
Na2 0.04989 0.04670 0.10613 -0.00943 0.00281 0.00271
F1 0.05051 0.05269 0.04535 0.00092 -0.00802 -0.00630
F2 0.03792 0.03997 0.10083 -0.01811 0.01055 0.00118
F3 0.04036 0.03604 0.11831 -0.01203 0.00437 0.01678

loop_
_atom_site_label
_atom_site_fract_x
_atom_site_fract_y
_atom_site_fract_z
Al 0.00000 0.00000 0.00000
Na1 0.00000 0.00000 0.50000
Na2 -0.01110 0.45100 0.25210
F1 0.09980 0.04320 0.21840
F2 0.22860 0.32660 0.54420
F3 0.16300 0.26780 0.93980

loop_
_cod_related_entry_id
_cod_related_entry_database
_cod_related_entry_code
1 AMCSD 0007741
